data_1531353
loop_
_publ_author_name
'Hauback, B.C.'
'Brinks, H.W.'
'Fjellvag, H.'

_publ_section_title
;
 Accurate structure of Li Al D4 studied by combined powder neutron and
 X-ray diffraction
;
_journal_name_full 'Journal of Alloys Compd.'
_journal_page_first 184
_journal_page_last 189
_journal_volume 346
_journal_year 2002
_chemical_formula_sum 'Al D4 Li'
_chemical_name_systematic 'Li (Al D4)'
_space_group_IT_number 14
_symmetry_space_group_name_Hall '-P 2ybc'
_symmetry_space_group_name_H-M 'P 1 21/c 1'
_cell_angle_alpha 90
_cell_angle_beta 112.268
_cell_angle_gamma 90
_cell_formula_units_Z 4
_cell_length_a 4.8254
_cell_length_b 7.804
_cell_length_c 7.8968
_cell_volume 275.195
_citation_journal_id_ASTM JALCEU
_cod_data_source_file Hauback_JALCEU_2002_562.cif
_cod_data_source_block D4Al1Li1
_cod_original_cell_volume 275.1955
_cod_original_formula_sum 'D4 Al1 Li1'
_cod_database_code 1531353

loop_
_symmetry_equiv_pos_as_xyz
x,y,z
-x,y+1/2,-z+1/2
-x,-y,-z
x,-y-1/2,z-1/2

loop_
_atom_site_label
_atom_site_type_symbol
_atom_site_fract_x
_atom_site_fract_y
_atom_site_fract_z
_atom_site_occupancy
_atom_site_U_iso_or_equiv
D4 D-1 0.8024 0.2644 0.8689 1 0.0
D2 D-1 0.3526 0.3726 0.9769 1 0.0
D3 D-1 0.2384 0.084 0.1141 1 0.0
D1 D-1 0.1902 0.0933 0.771 1 0.0
Li1 Li+1 0.5601 0.4657 0.8236 1 0.0
Al1 Al+3 0.1428 0.2013 0.9311 1 0.0
